data_4512823
loop_
_publ_author_name
'Baena, Mar\'ia J.'
'Coco, Silverio'
'Espinet, Pablo'

_publ_section_title
;
 The Amide Group as Modulator of Crystalline and Liquid Crystalline
 Structures in Isocyano-Alkylanilide Silver(I) Complexes
;
_journal_issue 4
_journal_name_full 'Crystal Growth &amp; Design'
_journal_page_first 1611
_journal_paper_doi 10.1021/cg501160s
_journal_volume 15
_journal_year 2015
_chemical_formula_sum 'C9 H8 Ag N3 O4'
_chemical_formula_weight 330.05
_chemical_name_systematic
; 
 ? 
;
_space_group_IT_number 19
_symmetry_cell_setting orthorhombic
_symmetry_space_group_name_Hall 'P 2ac 2ab'
_symmetry_space_group_name_H-M 'P 21 21 21'
_atom_sites_solution_hydrogens geom
_atom_sites_solution_primary direct
_atom_sites_solution_secondary difmap
_audit_creation_method SHELXL-97
_cell_angle_alpha 90.00
_cell_angle_beta 90.00
_cell_angle_gamma 90.00
_cell_formula_units_Z 4
_cell_length_a 5.4990(4)
_cell_length_b 9.3162(9)
_cell_length_c 21.4233(13)
_cell_measurement_reflns_used 1252
_cell_measurement_temperature 293(2)
_cell_measurement_theta_max 28.8771
_cell_measurement_theta_min 2.1817
_cell_volume 1097.51(15)
_computing_structure_refinement 'SHELXL-97 (Sheldrick, 1997)'
_computing_structure_solution 'SHELXS-97 (Sheldrick, 1990)'
_diffrn_ambient_temperature 293(2)
_diffrn_detector_area_resol_mean 10.4757
_diffrn_measured_fraction_theta_full 0.989
_diffrn_measured_fraction_theta_max 0.814
_diffrn_measurement_device_type 'SuperNova, Dual, Cu at zero, Atlas'
_diffrn_radiation_monochromator mirror
_diffrn_radiation_source 'SuperNova (Mo) X-ray Source'
_diffrn_radiation_type MoK\a
_diffrn_radiation_wavelength 0.71073
_diffrn_reflns_av_R_equivalents 0.0242
_diffrn_reflns_av_sigmaI/netI 0.0506
_diffrn_reflns_limit_h_max 5
_diffrn_reflns_limit_h_min -7
_diffrn_reflns_limit_k_max 7
_diffrn_reflns_limit_k_min -11
_diffrn_reflns_limit_l_max 27
_diffrn_reflns_limit_l_min -21
_diffrn_reflns_number 2975
_diffrn_reflns_theta_full 25.00
_diffrn_reflns_theta_max 28.94
_diffrn_reflns_theta_min 2.38
_exptl_absorpt_coefficient_mu 1.843
_exptl_absorpt_correction_T_max 0.700
_exptl_absorpt_correction_T_min 0.461
_exptl_absorpt_correction_type analytical
_exptl_absorpt_process_details
;
 CrysAlisPro, Agilent Technologies,
 Version 1.171.35.11 (release 16-05-2011 CrysAlis171 .NET)
 (compiled May 16 2011,17:55:39)
 Analytical numeric absorption correction using a multifaceted crystal
             model based on expressions derived by R.C. Clark & J.S. Reid.
 (Clark, R. C. & Reid, J. S. (1995). Acta Cryst. A51, 887-897)
;
_exptl_crystal_density_diffrn 1.997
_exptl_crystal_density_method 'not measured'
_exptl_crystal_F_000 648
_exptl_crystal_size_max 0.2081
_exptl_crystal_size_mid 0.1033
_exptl_crystal_size_min 0.0444
_refine_diff_density_max 0.355
_refine_diff_density_min -0.396
_refine_diff_density_rms 0.082
_refine_ls_abs_structure_details 'Flack H D (1983), Acta Cryst. A39, 876-881'
_refine_ls_abs_structure_Flack 0.08(7)
_refine_ls_extinction_method none
_refine_ls_goodness_of_fit_ref 1.134
_refine_ls_hydrogen_treatment constr
_refine_ls_matrix_type full
_refine_ls_number_parameters 155
_refine_ls_number_reflns 2055
_refine_ls_number_restraints 0
_refine_ls_restrained_S_all 1.134
_refine_ls_R_factor_all 0.0588
_refine_ls_R_factor_gt 0.0403
_refine_ls_shift/su_max 0.000
_refine_ls_shift/su_mean 0.000
_refine_ls_structure_factor_coef Fsqd
_refine_ls_weighting_details 'calc w=1/[\s^2^(Fo^2^)+(0.0247P)^2^+0.6416P] where P=(Fo^2^+2Fc^2^)/3'
_refine_ls_weighting_scheme calc
_refine_ls_wR_factor_gt 0.0777
_refine_ls_wR_factor_ref 0.0885
_reflns_number_gt 1641
_reflns_number_total 2055
_reflns_threshold_expression >2sigma(I)
_cod_data_source_file cg501160s_si_002.cif
_cod_data_source_block mjb670-2
_cod_depositor_comments 'Adding full bibliography for 4512823--4512827.cif.'
_cod_original_cell_volume 1097.51(14)
_cod_database_code 4512823

loop_
_symmetry_equiv_pos_as_xyz
'x, y, z'
'-x+1/2, -y, z+1/2'
'-x, y+1/2, -z+1/2'
'x+1/2, -y+1/2, -z'

loop_
_atom_site_label
_atom_site_type_symbol
_atom_site_fract_x
_atom_site_fract_y
_atom_site_fract_z
_atom_site_U_iso_or_equiv
_atom_site_adp_type
_atom_site_occupancy
_atom_site_symmetry_multiplicity
_atom_site_calc_flag
_atom_site_refinement_flags
Ag1 Ag 0.93632(10) 0.78855(7) 0.08250(3) 0.0611(2) Uani 1 1 d .
C1 C 0.6791(12) 0.7726(10) 0.1522(3) 0.062(2) Uani 1 1 d .
N1 N 0.5391(10) 0.7655(7) 0.1921(2) 0.0519(16) Uani 1 1 d .
C21 C 0.3641(12) 0.7522(9) 0.2399(3) 0.052(2) Uani 1 1 d .
C22 C 0.1887(13) 0.6491(8) 0.2355(3) 0.0503(19) Uani 1 1 d .
H22 H 0.1832 0.5880 0.2012 0.060 Uiso 1 1 calc R
C23 C 0.0187(13) 0.6367(8) 0.2830(3) 0.0507(19) Uani 1 1 d .
H23 H -0.1018 0.5669 0.2805 0.061 Uiso 1 1 calc R
C24 C 0.0267(11) 0.7267(8) 0.3338(3) 0.0394(15) Uani 1 1 d .
C25 C 0.2044(12) 0.8337(8) 0.3365(3) 0.0487(18) Uani 1 1 d .
H25 H 0.2069 0.8978 0.3698 0.058 Uiso 1 1 calc R
C26 C 0.3743(12) 0.8443(8) 0.2903(3) 0.052(2) Uani 1 1 d .
H26 H 0.4964 0.9132 0.2928 0.062 Uiso 1 1 calc R
N2 N -0.1442(8) 0.7178(7) 0.3824(2) 0.0436(13) Uani 1 1 d .
H2 H -0.1737 0.7959 0.4024 0.052 Uiso 1 1 calc R
C3 C -0.2653(13) 0.6019(9) 0.4008(3) 0.0492(18) Uani 1 1 d .
O1 O -0.2273(12) 0.4842(6) 0.3796(2) 0.0707(16) Uani 1 1 d .
C4 C -0.4488(14) 0.6260(9) 0.4524(3) 0.064(2) Uani 1 1 d .
H4A H -0.6059 0.5934 0.4389 0.096 Uiso 1 1 calc R
H4B H -0.4568 0.7265 0.4621 0.096 Uiso 1 1 calc R
H4C H -0.4002 0.5736 0.4888 0.096 Uiso 1 1 calc R
N3 N 1.3247(10) 0.5735(7) 0.0455(3) 0.0465(15) Uani 1 1 d .
O2 O 1.2545(8) 0.6913(6) 0.0268(2) 0.0537(13) Uani 1 1 d .
O3 O 1.2310(11) 0.5212(6) 0.0924(2) 0.0658(15) Uani 1 1 d .
O4 O 1.4817(10) 0.5099(6) 0.0158(3) 0.0813(19) Uani 1 1 d .

loop_
_atom_site_aniso_label
_atom_site_aniso_U_11
_atom_site_aniso_U_22
_atom_site_aniso_U_33
_atom_site_aniso_U_23
_atom_site_aniso_U_13
_atom_site_aniso_U_12
Ag1 0.0586(3) 0.0745(4) 0.0502(3) 0.0168(3) 0.0163(3) 0.0135(4)
C1 0.053(4) 0.083(7) 0.050(4) 0.021(5) 0.005(4) 0.018(5)
N1 0.044(3) 0.064(5) 0.047(3) 0.015(3) 0.009(3) 0.012(3)
C21 0.046(4) 0.073(7) 0.036(3) 0.014(4) 0.004(3) 0.007(4)
C22 0.059(4) 0.057(5) 0.035(3) -0.004(3) -0.002(4) 0.016(4)
C23 0.049(4) 0.059(5) 0.045(4) 0.001(3) 0.001(3) -0.005(4)
C24 0.041(3) 0.043(4) 0.034(3) 0.008(3) 0.000(3) 0.001(3)
C25 0.053(4) 0.050(5) 0.042(3) -0.013(3) 0.001(3) -0.005(4)
C26 0.046(4) 0.052(5) 0.057(4) 0.008(4) 0.009(3) -0.007(3)
N2 0.044(3) 0.045(3) 0.043(3) -0.003(3) 0.010(2) -0.004(3)
C3 0.052(4) 0.049(5) 0.047(4) -0.005(4) -0.009(3) -0.002(4)
O1 0.092(4) 0.054(4) 0.065(3) -0.001(3) 0.006(3) -0.021(4)
C4 0.053(4) 0.085(6) 0.054(4) 0.013(4) 0.019(4) -0.006(5)
N3 0.045(3) 0.046(4) 0.049(3) -0.013(3) 0.001(3) 0.004(3)
O2 0.058(3) 0.049(3) 0.054(3) 0.011(3) 0.014(2) 0.013(3)
O3 0.100(4) 0.051(3) 0.046(3) 0.010(3) 0.023(3) -0.005(3)
O4 0.074(4) 0.073(4) 0.097(4) -0.021(3) 0.028(3) 0.022(3)

loop_
_atom_type_symbol
_atom_type_description
_atom_type_scat_dispersion_real
_atom_type_scat_dispersion_imag
_atom_type_scat_source
C C 0.0033 0.0016 'International Tables Vol C Tables 4.2.6.8 and 6.1.1.4'
H H 0.0000 0.0000 'International Tables Vol C Tables 4.2.6.8 and 6.1.1.4'
N N 0.0061 0.0033 'International Tables Vol C Tables 4.2.6.8 and 6.1.1.4'
O O 0.0106 0.0060 'International Tables Vol C Tables 4.2.6.8 and 6.1.1.4'
Ag Ag -0.8971 1.1015 'International Tables Vol C Tables 4.2.6.8 and 6.1.1.4'

loop_
_geom_angle_atom_site_label_1
_geom_angle_atom_site_label_2
_geom_angle_atom_site_label_3
_geom_angle
_geom_angle_site_symmetry_1
_geom_angle_site_symmetry_3
C1 Ag1 O2 150.2(3) . .
C1 Ag1 O2 113.6(2) . 4_465
O2 Ag1 O2 81.43(9) . 4_465
C1 Ag1 O1 104.5(3) . 3_655
O2 Ag1 O1 88.27(19) . 3_655
O2 Ag1 O1 118.95(17) 4_465 3_655
N1 C1 Ag1 178.3(7) . .
C1 N1 C21 177.8(9) . .
C22 C21 C26 121.4(6) . .
C22 C21 N1 119.6(7) . .
C26 C21 N1 119.0(7) . .
C21 C22 C23 118.9(6) . .
C24 C23 C22 120.6(7) . .
C23 C24 C25 119.4(6) . .
C23 C24 N2 122.0(6) . .
C25 C24 N2 118.6(6) . .
C26 C25 C24 120.0(6) . .
C25 C26 C21 119.6(7) . .
C3 N2 C24 127.1(6) . .
O1 C3 N2 122.8(7) . .
O1 C3 C4 121.7(8) . .
N2 C3 C4 115.5(7) . .
C3 O1 Ag1 129.6(5) . 3_645
O4 N3 O3 121.9(7) . .
O4 N3 O2 118.8(6) . .
O3 N3 O2 119.2(6) . .
N3 O2 Ag1 114.8(4) . .
N3 O2 Ag1 104.0(4) . 4_565
Ag1 O2 Ag1 138.1(2) . 4_565

loop_
_geom_bond_atom_site_label_1
_geom_bond_atom_site_label_2
_geom_bond_distance
_geom_bond_site_symmetry_2
Ag1 C1 2.061(7) .
Ag1 O2 2.304(5) .
Ag1 O2 2.552(4) 4_465
Ag1 O1 2.558(7) 3_655
C1 N1 1.152(8) .
N1 C21 1.411(8) .
C21 C22 1.364(10) .
C21 C26 1.381(9) .
C22 C23 1.387(9) .
C23 C24 1.374(9) .
C24 C25 1.398(9) .
C24 N2 1.405(7) .
C25 C26 1.364(9) .
N2 C3 1.328(9) .
C3 O1 1.205(9) .
C3 C4 1.514(10) .
O1 Ag1 2.558(7) 3_645
N3 O4 1.225(7) .
N3 O3 1.230(7) .
N3 O2 1.231(7) .
O2 Ag1 2.552(4) 4_565
